data_7111573
loop_
_publ_author_name
'Zhang, Ren-Chun'
'Yao, Hua-Gang'
'Ji, Shou-Hua'
'Liu, Mei-Chen'
'Ji, Min'
'An, Yong-Lin'

_publ_section_title
;
 (H2en)2Cu8Sn3S12: a trigonal CuS3-based open-framework sulfide with
 interesting ion-exchange properties
;
_journal_issue 25
_journal_name_full 'Chemical Communications'
_journal_page_first 4550
_journal_page_last 4552
_journal_paper_doi 10.1039/b924581b
_journal_volume 46
_journal_year 2010
_chemical_formula_sum 'C24 Cu80 N24 S120 Sn30'
_chemical_formula_weight 13115.58
_chemical_name_systematic
;
?
;
_space_group_IT_number 222
_symmetry_cell_setting cubic
_symmetry_space_group_name_Hall '-P 4a 2bc 3'
_symmetry_space_group_name_H-M 'P n -3 n :2'
_atom_sites_solution_hydrogens none
_atom_sites_solution_primary direct
_atom_sites_solution_secondary difmap
_audit_creation_method SHELXL-97
_cell_angle_alpha 90.00
_cell_angle_beta 90.00
_cell_angle_gamma 90.00
_cell_formula_units_Z 2
_cell_length_a 25.4484(4)
_cell_length_b 25.4484(4)
_cell_length_c 25.4484(4)
_cell_measurement_reflns_used 6670
_cell_measurement_temperature 293(2)
_cell_measurement_theta_max 22.331
_cell_measurement_theta_min 2.264
_cell_volume 16480.9(4)
_computing_cell_refinement 'Bruker SMART'
_computing_data_collection 'Bruker SMART'
_computing_data_reduction 'Bruker SMART'
_computing_structure_refinement 'SHELXL-97 (Sheldrick, 1997)'
_computing_structure_solution 'SHELXS-97 (Sheldrick, 1990)'
_diffrn_ambient_temperature 293(2)
_diffrn_measured_fraction_theta_full 1.000
_diffrn_measured_fraction_theta_max 1.000
_diffrn_measurement_device_type 'Smart Apex II CCD'
_diffrn_measurement_method 'phi and omega scans'
_diffrn_radiation_monochromator graphite
_diffrn_radiation_source 'fine-focus sealed tube'
_diffrn_radiation_type MoK\a
_diffrn_radiation_wavelength 0.71073
_diffrn_reflns_av_R_equivalents 0.0000
_diffrn_reflns_av_sigmaI/netI 0.0356
_diffrn_reflns_limit_h_max 18
_diffrn_reflns_limit_h_min 0
_diffrn_reflns_limit_k_max 23
_diffrn_reflns_limit_k_min 0
_diffrn_reflns_limit_l_max 33
_diffrn_reflns_limit_l_min 2
_diffrn_reflns_number 3172
_diffrn_reflns_theta_full 27.47
_diffrn_reflns_theta_max 27.47
_diffrn_reflns_theta_min 1.60
_diffrn_standards_decay_% 0
_exptl_absorpt_coefficient_mu 8.037
_exptl_absorpt_correction_type none
_exptl_crystal_colour red
_exptl_crystal_density_diffrn 2.643
_exptl_crystal_density_method 'not measured'
_exptl_crystal_description block
_exptl_crystal_F_000 12104
_exptl_crystal_size_max 0.2
_exptl_crystal_size_mid 0.2
_exptl_crystal_size_min 0.2
_platon_squeeze_details
;
;
_refine_diff_density_max 1.109
_refine_diff_density_min -0.759
_refine_diff_density_rms 0.151
_refine_ls_extinction_method none
_refine_ls_goodness_of_fit_ref 0.994
_refine_ls_hydrogen_treatment constr
_refine_ls_matrix_type full
_refine_ls_number_parameters 93
_refine_ls_number_reflns 3172
_refine_ls_number_restraints 3
_refine_ls_restrained_S_all 0.996
_refine_ls_R_factor_all 0.0566
_refine_ls_R_factor_gt 0.0319
_refine_ls_shift/su_max 0.001
_refine_ls_shift/su_mean 0.000
_refine_ls_structure_factor_coef Fsqd
_refine_ls_weighting_details 'calc w=1/[\s^2^(Fo^2^)+(0.0438P)^2^+0.0000P] where P=(Fo^2^+2Fc^2^)/3'
_refine_ls_weighting_scheme calc
_refine_ls_wR_factor_gt 0.0766
_refine_ls_wR_factor_ref 0.0834
_reflns_number_gt 2195
_reflns_number_total 3172
_reflns_threshold_expression >2sigma(I)
_cod_data_source_file B924581Bsup1.cif
_cod_data_source_block 1
_cod_original_sg_symbol_H-M Pn-3n
_cod_database_code 7111573

loop_
_symmetry_equiv_pos_as_xyz
'x, y, z'
'-x+1/2, -y+1/2, z'
'-x+1/2, y, -z+1/2'
'x, -y+1/2, -z+1/2'
'z, x, y'
'z, -x+1/2, -y+1/2'
'-z+1/2, -x+1/2, y'
'-z+1/2, x, -y+1/2'
'y, z, x'
'-y+1/2, z, -x+1/2'
'y, -z+1/2, -x+1/2'
'-y+1/2, -z+1/2, x'
'y, x, -z+1/2'
'-y+1/2, -x+1/2, -z+1/2'
'y, -x+1/2, z'
'-y+1/2, x, z'
'x, z, -y+1/2'
'-x+1/2, z, y'
'-x+1/2, -z+1/2, -y+1/2'
'x, -z+1/2, y'
'z, y, -x+1/2'
'z, -y+1/2, x'
'-z+1/2, y, x'
'-z+1/2, -y+1/2, -x+1/2'
'-x, -y, -z'
'x-1/2, y-1/2, -z'
'x-1/2, -y, z-1/2'
'-x, y-1/2, z-1/2'
'-z, -x, -y'
'-z, x-1/2, y-1/2'
'z-1/2, x-1/2, -y'
'z-1/2, -x, y-1/2'
'-y, -z, -x'
'y-1/2, -z, x-1/2'
'-y, z-1/2, x-1/2'
'y-1/2, z-1/2, -x'
'-y, -x, z-1/2'
'y-1/2, x-1/2, z-1/2'
'-y, x-1/2, -z'
'y-1/2, -x, -z'
'-x, -z, y-1/2'
'x-1/2, -z, -y'
'x-1/2, z-1/2, y-1/2'
'-x, z-1/2, -y'
'-z, -y, x-1/2'
'-z, y-1/2, -x'
'z-1/2, -y, -x'
'z-1/2, y-1/2, x-1/2'

loop_
_atom_site_label
_atom_site_type_symbol
_atom_site_fract_x
_atom_site_fract_y
_atom_site_fract_z
_atom_site_U_iso_or_equiv
_atom_site_adp_type
_atom_site_occupancy
_atom_site_symmetry_multiplicity
_atom_site_calc_flag
_atom_site_refinement_flags
Sn1 Sn 0.115013(13) 0.566896(13) 0.378707(13) 0.02541(11) Uani 1 1 d .
Sn2 Sn 0.0000 0.7500 0.2500 0.02313(16) Uani 1 4 d S
Cu4 Cu 0.10367(2) 0.51888(3) 0.50700(3) 0.03676(18) Uani 1 1 d .
Cu1 Cu 0.08943(3) 0.62480(3) 0.25286(2) 0.03719(18) Uani 1 1 d .
Cu3 Cu 0.06638(3) 0.43362(3) 0.43362(3) 0.0360(3) Uani 1 3 d S
S5 S 0.05344(5) 0.69107(5) 0.30059(5) 0.0305(3) Uani 1 1 d .
S1 S 0.13569(5) 0.49037(5) 0.43044(5) 0.0292(3) Uani 1 1 d .
S3 S 0.02348(5) 0.58394(5) 0.39590(5) 0.0275(3) Uani 1 1 d .
Cu2 Cu -0.00899(2) 0.65211(2) 0.34873(2) 0.034 Uani 1 1 d .
S2 S 0.16596(5) 0.64244(5) 0.40467(5) 0.0295(3) Uani 1 1 d .
S4 S 0.12310(6) 0.55074(6) 0.28688(5) 0.0474(4) Uani 1 1 d .
N1 N 0.09465(19) 0.7500 0.40535(19) 0.0472(18) Uiso 1 2 d SD
N2 N -0.0094(2) 0.7500 0.5094(2) 0.068(2) Uiso 1 2 d SD
C1 C 0.0437(4) 0.7393(6) 0.4306(5) 0.081(5) Uiso 0.50 1 d PD
C2 C 0.0435(4) 0.7558(5) 0.4878(5) 0.072(4) Uiso 0.50 1 d PD

loop_
_atom_site_aniso_label
_atom_site_aniso_U_11
_atom_site_aniso_U_22
_atom_site_aniso_U_33
_atom_site_aniso_U_23
_atom_site_aniso_U_13
_atom_site_aniso_U_12
Sn1 0.0267(2) 0.0241(2) 0.0255(2) 0.00286(14) -0.00140(14) -0.00005(14)
Sn2 0.0275(4) 0.0209(2) 0.0209(2) 0.000 0.000 0.000
Cu4 0.0376(4) 0.0387(4) 0.0340(4) 0.0058(3) -0.0028(3) -0.0029(3)
Cu1 0.0420(4) 0.0385(4) 0.0311(4) 0.0011(3) 0.0002(3) 0.0013(3)
Cu3 0.0360(3) 0.0360(3) 0.0360(3) 0.0038(3) -0.0038(3) -0.0038(3)
S5 0.0372(7) 0.0299(7) 0.0243(7) 0.0035(5) -0.0014(6) 0.0053(6)
S1 0.0277(7) 0.0262(7) 0.0338(8) 0.0047(5) -0.0050(5) 0.0000(5)
S3 0.0237(7) 0.0277(7) 0.0311(7) 0.0070(5) -0.0019(5) -0.0022(5)
Cu2 0.039 0.032 0.030 0.001 -0.002 -0.001
S2 0.0241(7) 0.0276(7) 0.0366(8) 0.0011(6) 0.0019(6) -0.0026(5)
S4 0.0754(11) 0.0405(9) 0.0263(8) -0.0012(6) -0.0006(7) 0.0181(8)

loop_
_atom_type_symbol
_atom_type_description
_atom_type_scat_dispersion_real
_atom_type_scat_dispersion_imag
_atom_type_scat_source
C C 0.0033 0.0016 'International Tables Vol C Tables 4.2.6.8 and 6.1.1.4'
H H 0.0000 0.0000 'International Tables Vol C Tables 4.2.6.8 and 6.1.1.4'
N N 0.0061 0.0033 'International Tables Vol C Tables 4.2.6.8 and 6.1.1.4'
S S 0.1246 0.1234 'International Tables Vol C Tables 4.2.6.8 and 6.1.1.4'
Cu Cu 0.3201 1.2651 'International Tables Vol C Tables 4.2.6.8 and 6.1.1.4'
Sn Sn -0.6537 1.4246 'International Tables Vol C Tables 4.2.6.8 and 6.1.1.4'

loop_
_geom_angle_atom_site_label_1
_geom_angle_atom_site_label_2
_geom_angle_atom_site_label_3
_geom_angle
_geom_angle_site_symmetry_1
_geom_angle_site_symmetry_3
S4 Sn1 S1 112.19(5) . .
S4 Sn1 S3 107.03(5) . .
S1 Sn1 S3 104.92(4) . .
S4 Sn1 S2 111.10(5) . .
S1 Sn1 S2 112.17(4) . .
S3 Sn1 S2 109.06(4) . .
S5 Sn2 S5 108.74(3) 4_565 41_565
S5 Sn2 S5 110.94(6) 4_565 .
S5 Sn2 S5 108.74(3) 41_565 .
S5 Sn2 S5 108.74(3) 4_565 44_566
S5 Sn2 S5 110.94(6) 41_565 44_566
S5 Sn2 S5 108.74(3) . 44_566
S1 Cu4 S3 127.29(5) . 7
S1 Cu4 S3 123.61(5) . 34_566
S3 Cu4 S3 107.49(3) 7 34_566
S1 Cu4 Cu3 48.76(4) . .
S3 Cu4 Cu3 101.36(4) 7 .
S3 Cu4 Cu3 137.20(4) 34_566 .
S4 Cu1 S2 121.23(5) . 23
S4 Cu1 S5 124.85(5) . .
S2 Cu1 S5 113.73(5) 23 .
S1 Cu3 S1 118.985(15) . 7
S1 Cu3 S1 118.985(15) . 10
S1 Cu3 S1 118.984(15) 7 10
S1 Cu3 Cu4 47.40(4) . .
S1 Cu3 Cu4 98.81(4) 7 .
S1 Cu3 Cu4 134.71(5) 10 .
S1 Cu3 Cu4 98.81(4) . 10
S1 Cu3 Cu4 134.71(5) 7 10
S1 Cu3 Cu4 47.40(4) 10 10
Cu4 Cu3 Cu4 88.61(3) . 10
S1 Cu3 Cu4 134.71(5) . 7
S1 Cu3 Cu4 47.40(4) 7 7
S1 Cu3 Cu4 98.81(4) 10 7
Cu4 Cu3 Cu4 88.61(3) . 7
Cu4 Cu3 Cu4 88.61(3) 10 7
Cu2 S5 Cu1 104.48(5) . .
Cu2 S5 Sn2 99.69(5) . .
Cu1 S5 Sn2 113.94(5) . .
Cu4 S1 Cu3 83.83(5) . .
Cu4 S1 Sn1 97.73(5) . .
Cu3 S1 Sn1 111.24(5) . .
Cu4 S3 Cu4 95.75(5) 10 31_566
Cu4 S3 Cu2 119.83(6) 10 .
Cu4 S3 Cu2 105.67(5) 31_566 .
Cu4 S3 Sn1 108.02(5) 10 .
Cu4 S3 Sn1 113.13(5) 31_566 .
Cu2 S3 Sn1 113.22(5) . .
S2 Cu2 S5 133.04(5) 31_566 .
S2 Cu2 S3 115.20(5) 31_566 .
S5 Cu2 S3 111.74(5) . .
Cu2 S2 Cu1 96.25(5) 34_566 21
Cu2 S2 Sn1 105.34(5) 34_566 .
Cu1 S2 Sn1 112.69(5) 21 .
Cu1 S4 Sn1 101.56(6) . .
C2 C1 N1 158.3(16) 24_565 .
N1 C1 C2 111.7(8) . .
C1 C2 N2 151.8(17) 24_565 .
N2 C2 C1 109.6(8) . .

loop_
_geom_bond_atom_site_label_1
_geom_bond_atom_site_label_2
_geom_bond_distance
_geom_bond_site_symmetry_2
Sn1 S4 2.3818(14) .
Sn1 S1 2.4090(12) .
Sn1 S3 2.4095(13) .
Sn1 S2 2.4110(12) .
Sn2 S5 2.3991(12) 4_565
Sn2 S5 2.3992(12) 41_565
Sn2 S5 2.3992(12) .
Sn2 S5 2.3992(12) 44_566
Cu4 S1 2.2330(14) .
Cu4 S3 2.2353(13) 7
Cu4 S3 2.2653(14) 34_566
Cu4 Cu3 3.0157(10) .
Cu1 S4 2.2441(15) .
Cu1 S2 2.2616(13) 23
Cu1 S5 2.2712(14) .
Cu3 S1 2.2811(12) .
Cu3 S1 2.2811(12) 7
Cu3 S1 2.2811(12) 10
Cu3 Cu4 3.0157(10) 10
Cu3 Cu4 3.0157(10) 7
S5 Cu2 2.2379(14) .
S3 Cu4 2.2353(13) 10
S3 Cu4 2.2653(14) 31_566
S3 Cu2 2.2655(13) .
Cu2 S2 2.2368(14) 31_566
S2 Cu2 2.2368(14) 34_566
S2 Cu1 2.2616(13) 21
N1 C1 1.473(8) .
N1 C1 1.473(8) 24_565
N2 C2 1.462(8) 24_565
N2 C2 1.462(8) .
C1 C2 1.514(9) .

loop_
_platon_squeeze_void_nr
_platon_squeeze_void_average_x
_platon_squeeze_void_average_y
_platon_squeeze_void_average_z
_platon_squeeze_void_volume
_platon_squeeze_void_count_electrons
_platon_squeeze_void_content
1 0.000 0.000 0.000 8 1 ' '
2 0.000 0.000 0.500 8 1 ' '
3 0.183 0.237 0.244 2282 696 ' '
4 0.000 0.500 0.000 8 1 ' '
5 0.000 0.500 0.500 8 1 ' '
6 -0.185 0.731 0.737 2282 696 ' '
7 0.500 0.000 0.000 8 1 ' '
8 0.500 0.000 0.500 8 1 ' '
9 0.500 0.500 0.000 8 1 ' '
10 0.500 0.500 0.500 8 1 ' '
